data_7000074
loop_
_publ_author_name
'Duraczy\'nska, Dorota'
'Nelson, John H.'

_publ_section_title
;
 Phosphaallyl complexes of Ru(II) derived from
 dicyclohexylvinylphosphine (DCVP).
;
_journal_issue 1
_journal_name_full 'Dalton transactions (Cambridge, England : 2003)'
_journal_page_first 92
_journal_page_last 103
_journal_paper_doi 10.1039/b413446j
_journal_year 2005
_chemical_formula_sum 'C29 H36 F6 O P2'
_chemical_formula_weight 576.52
_chemical_name_common 3
_chemical_name_systematic
;
?
;
_space_group_IT_number 2
_symmetry_cell_setting triclinic
_symmetry_space_group_name_Hall '-P 1'
_symmetry_space_group_name_H-M 'P -1'
_atom_sites_solution_hydrogens geom
_atom_sites_solution_primary direct
_atom_sites_solution_secondary difmap
_audit_creation_method SHELXL-97
_cell_angle_alpha 72.1230(10)
_cell_angle_beta 75.2560(10)
_cell_angle_gamma 69.1020(10)
_cell_formula_units_Z 2
_cell_length_a 9.6199(6)
_cell_length_b 12.0564(8)
_cell_length_c 13.1906(8)
_cell_measurement_reflns_used 5336
_cell_measurement_temperature 100(2)
_cell_measurement_theta_max 0.00
_cell_measurement_theta_min 0.00
_cell_volume 1342.01(15)
_computing_cell_refinement 'Bruker SMART'
_computing_data_collection 'Bruker SMART'
_computing_data_reduction 'Bruker SAINT'
_computing_molecular_graphics 'Bruker SHELXTL'
_computing_publication_material 'Bruker SHELXTL'
_computing_structure_refinement 'SHELXL-97 (Sheldrick, 1997)'
_computing_structure_solution 'SHELXS-97 (Sheldrick, 1990)'
_diffrn_ambient_temperature 100(2)
_diffrn_measured_fraction_theta_full 0.984
_diffrn_measured_fraction_theta_max 0.984
_diffrn_measurement_device_type 'CCD area detector'
_diffrn_measurement_method 'phi and omega scans'
_diffrn_radiation_monochromator graphite
_diffrn_radiation_source 'fine-focus sealed tube'
_diffrn_radiation_type MoK\a
_diffrn_radiation_wavelength 0.71073
_diffrn_reflns_av_R_equivalents 0.0748
_diffrn_reflns_av_sigmaI/netI 0.1517
_diffrn_reflns_limit_h_max 14
_diffrn_reflns_limit_h_min -14
_diffrn_reflns_limit_k_max 18
_diffrn_reflns_limit_k_min -18
_diffrn_reflns_limit_l_max 19
_diffrn_reflns_limit_l_min -19
_diffrn_reflns_number 24172
_diffrn_reflns_theta_full 32.39
_diffrn_reflns_theta_max 32.39
_diffrn_reflns_theta_min 1.64
_exptl_absorpt_coefficient_mu 0.226
_exptl_absorpt_correction_type none
_exptl_crystal_colour colorless
_exptl_crystal_density_diffrn 1.427
_exptl_crystal_density_meas 0
_exptl_crystal_density_method 'not measured'
_exptl_crystal_description plate
_exptl_crystal_F_000 604
_exptl_crystal_size_max .17
_exptl_crystal_size_mid .08
_exptl_crystal_size_min .003
_refine_diff_density_max 0.781
_refine_diff_density_min -0.366
_refine_diff_density_rms 0.096
_refine_ls_extinction_method none
_refine_ls_goodness_of_fit_ref 1.000
_refine_ls_hydrogen_treatment mixed
_refine_ls_matrix_type full
_refine_ls_number_parameters 347
_refine_ls_number_reflns 9488
_refine_ls_number_restraints 0
_refine_ls_restrained_S_all 1.000
_refine_ls_R_factor_all 0.1265
_refine_ls_R_factor_gt 0.0657
_refine_ls_shift/su_max 0.000
_refine_ls_shift/su_mean 0.000
_refine_ls_structure_factor_coef Fsqd
_refine_ls_weighting_details 'calc w=1/[\s^2^(Fo^2^)+(0.0800P)^2^+0.0000P] where P=(Fo^2^+2Fc^2^)/3'
_refine_ls_weighting_scheme calc
_refine_ls_wR_factor_gt 0.1885
_refine_ls_wR_factor_ref 0.2033
_reflns_number_gt 4901
_reflns_number_total 9488
_reflns_threshold_expression >2sigma(I)
_cod_data_source_file b413446j.txt
_cod_data_source_block jhn566fm
_cod_depositor_comments
;
The following automatic conversions were performed:
'_symmetry_cell_setting' value 'Triclinic' changed to 'triclinic'
according to '/home/saulius/struct/CIF-dictionaries/cif_core.dic'
dictionary named 'cif_core.dic' version 2.4.1 from 2010-06-29.

Automatic conversion script
Id: cif_fix_enum 1527 2010-12-29 10:47:43Z saulius 
;
_cod_original_sg_symbol_H-M P-1
_cod_database_code 7000074

loop_
_symmetry_equiv_pos_as_xyz
'x, y, z'
'-x, -y, -z'

loop_
_atom_site_label
_atom_site_type_symbol
_atom_site_fract_x
_atom_site_fract_y
_atom_site_fract_z
_atom_site_U_iso_or_equiv
_atom_site_adp_type
_atom_site_occupancy
_atom_site_symmetry_multiplicity
_atom_site_calc_flag
_atom_site_refinement_flags
_atom_site_disorder_assembly
_atom_site_disorder_group
P1 P 0.76134(9) 0.10945(7) 0.22140(6) 0.01257(17) Uani 1 1 d . . .
C1 C 0.7533(3) 0.1968(3) 0.3134(2) 0.0144(6) Uani 1 1 d . . .
H1A H 0.8125 0.1418 0.3697 0.017 Uiso 1 1 calc R . .
C2 C 0.5893(4) 0.2441(3) 0.3678(3) 0.0207(7) Uani 1 1 d . . .
H2A H 0.5512 0.1755 0.4067 0.025 Uiso 1 1 calc R . .
H2B H 0.5270 0.2951 0.3133 0.025 Uiso 1 1 calc R . .
C3 C 0.5806(4) 0.3185(3) 0.4466(3) 0.0246(8) Uani 1 1 d . . .
H3A H 0.4759 0.3517 0.4771 0.030 Uiso 1 1 calc R . .
H3B H 0.6340 0.2648 0.5054 0.030 Uiso 1 1 calc R . .
C4 C 0.6483(4) 0.4224(3) 0.3912(3) 0.0254(8) Uani 1 1 d . . .
H4A H 0.6469 0.4636 0.4443 0.030 Uiso 1 1 calc R . .
H4B H 0.5875 0.4814 0.3384 0.030 Uiso 1 1 calc R . .
C5 C 0.8108(4) 0.3758(3) 0.3350(3) 0.0254(8) Uani 1 1 d . . .
H5A H 0.8479 0.4449 0.2960 0.030 Uiso 1 1 calc R . .
H5B H 0.8743 0.3252 0.3890 0.030 Uiso 1 1 calc R . .
C6 C 0.8211(4) 0.3021(3) 0.2569(3) 0.0182(7) Uani 1 1 d . . .
H6A H 0.9260 0.2691 0.2268 0.022 Uiso 1 1 calc R . .
H6B H 0.7678 0.3553 0.1980 0.022 Uiso 1 1 calc R . .
C7 C 0.7391(3) -0.0385(3) 0.2958(2) 0.0145(6) Uani 1 1 d . . .
H7A H 0.6516 -0.0258 0.3532 0.017 Uiso 1 1 calc R . .
C8 C 0.7102(4) -0.1035(3) 0.2221(3) 0.0157(6) Uani 1 1 d . . .
H8A H 0.6186 -0.0541 0.1926 0.019 Uiso 1 1 calc R . .
H8B H 0.7932 -0.1131 0.1624 0.019 Uiso 1 1 calc R . .
C9 C 0.6950(4) -0.2290(3) 0.2867(3) 0.0189(7) Uani 1 1 d . . .
H9A H 0.6063 -0.2184 0.3422 0.023 Uiso 1 1 calc R . .
H9B H 0.6814 -0.2703 0.2391 0.023 Uiso 1 1 calc R . .
C10 C 0.8330(4) -0.3075(3) 0.3393(3) 0.0202(7) Uani 1 1 d . . .
H10A H 0.9205 -0.3242 0.2837 0.024 Uiso 1 1 calc R . .
H10B H 0.8181 -0.3850 0.3818 0.024 Uiso 1 1 calc R . .
C11 C 0.8615(4) -0.2432(3) 0.4119(3) 0.0195(7) Uani 1 1 d . . .
H11A H 0.9522 -0.2936 0.4423 0.023 Uiso 1 1 calc R . .
H11B H 0.7778 -0.2330 0.4710 0.023 Uiso 1 1 calc R . .
C12 C 0.8795(4) -0.1178(3) 0.3489(3) 0.0165(6) Uani 1 1 d . . .
H12A H 0.9685 -0.1281 0.2938 0.020 Uiso 1 1 calc R . .
H12B H 0.8925 -0.0773 0.3976 0.020 Uiso 1 1 calc R . .
C13 C 0.9245(4) 0.0935(3) 0.1194(2) 0.0152(6) Uani 1 1 d . . .
H13A H 1.0239 0.0571 0.1312 0.018 Uiso 1 1 calc R . .
C14 C 0.8788(4) 0.1434(3) 0.0217(3) 0.0166(6) Uani 1 1 d . . .
H14A H 0.9461 0.1444 -0.0429 0.020 Uiso 1 1 calc R . .
C15 C 0.6329(3) 0.1904(3) 0.1264(2) 0.0138(6) Uani 1 1 d . . .
H15A H 0.5290 0.2227 0.1439 0.017 Uiso 1 1 calc R . .
C16 C 0.7118(4) 0.1966(3) 0.0259(2) 0.0147(6) Uani 1 1 d . . .
C17 C 0.6512(4) 0.2408(3) -0.0805(2) 0.0146(6) Uani 1 1 d . . .
C18 C 0.4800(4) 0.2675(3) -0.0607(2) 0.0147(6) Uani 1 1 d . . .
C19 C 0.3796(4) 0.3837(3) -0.0899(3) 0.0174(6) Uani 1 1 d . . .
H19A H 0.4162 0.4501 -0.1235 0.021 Uiso 1 1 calc R . .
C20 C 0.2244(4) 0.4015(3) -0.0690(3) 0.0215(7) Uani 1 1 d . . .
H20A H 0.1584 0.4794 -0.0894 0.026 Uiso 1 1 calc R . .
C21 C 0.1684(4) 0.3040(3) -0.0183(3) 0.0211(7) Uani 1 1 d . . .
H21A H 0.0650 0.3161 -0.0046 0.025 Uiso 1 1 calc R . .
C22 C 0.2670(4) 0.1883(3) 0.0121(3) 0.0205(7) Uani 1 1 d . . .
H22A H 0.2299 0.1224 0.0467 0.025 Uiso 1 1 calc R . .
C23 C 0.4203(4) 0.1706(3) -0.0089(3) 0.0206(7) Uani 1 1 d . . .
H23A H 0.4855 0.0923 0.0119 0.025 Uiso 1 1 calc R . .
C24 C 0.7015(3) 0.3496(3) -0.1535(3) 0.0158(6) Uani 1 1 d . . .
C25 C 0.7309(4) 0.3667(3) -0.2651(3) 0.0208(7) Uani 1 1 d . . .
H25A H 0.7237 0.3092 -0.2954 0.025 Uiso 1 1 calc R . .
C26 C 0.7710(4) 0.4685(3) -0.3322(3) 0.0235(7) Uani 1 1 d . . .
H26A H 0.7902 0.4783 -0.4066 0.028 Uiso 1 1 calc R . .
C27 C 0.7824(4) 0.5553(3) -0.2885(3) 0.0270(8) Uani 1 1 d . . .
H27A H 0.8087 0.6235 -0.3336 0.032 Uiso 1 1 calc R . .
C28 C 0.7543(4) 0.5399(3) -0.1773(3) 0.0260(8) Uani 1 1 d . . .
H28A H 0.7623 0.5974 -0.1473 0.031 Uiso 1 1 calc R . .
C29 C 0.7140(4) 0.4380(3) -0.1110(3) 0.0221(7) Uani 1 1 d . . .
H29A H 0.6948 0.4284 -0.0366 0.026 Uiso 1 1 calc R . .
O1 O 0.7245(3) 0.1344(2) -0.1243(2) 0.0205(5) Uani 1 1 d . . .
P2 P 0.75285(10) 0.96617(8) -0.34565(7) 0.01762(19) Uani 1 1 d . . .
F1 F 0.6558(3) 0.8892(2) -0.25471(18) 0.0417(6) Uani 1 1 d . . .
F2 F 0.6524(2) 1.0867(2) -0.30113(18) 0.0329(5) Uani 1 1 d . . .
F3 F 0.8464(2) 1.0458(2) -0.43644(17) 0.0334(5) Uani 1 1 d . . .
F4 F 0.8529(3) 0.84711(19) -0.38801(18) 0.0337(5) Uani 1 1 d . . .
F5 F 0.6353(2) 0.9985(2) -0.42520(17) 0.0304(5) Uani 1 1 d . . .
F6 F 0.8682(2) 0.93607(19) -0.26506(16) 0.0276(5) Uani 1 1 d . . .
H1B H 0.679(6) 0.141(5) -0.179(4) 0.067(17) Uiso 1 1 d . . .

loop_
_atom_site_aniso_label
_atom_site_aniso_U_11
_atom_site_aniso_U_22
_atom_site_aniso_U_33
_atom_site_aniso_U_23
_atom_site_aniso_U_13
_atom_site_aniso_U_12
P1 0.0135(4) 0.0124(4) 0.0126(4) -0.0030(3) -0.0032(3) -0.0041(3)
C1 0.0168(15) 0.0108(14) 0.0147(15) -0.0015(11) -0.0043(12) -0.0033(12)
C2 0.0199(17) 0.0183(16) 0.0229(17) -0.0071(13) 0.0014(13) -0.0059(13)
C3 0.032(2) 0.0173(16) 0.0214(18) -0.0078(14) -0.0021(15) -0.0020(15)
C4 0.0271(19) 0.0193(17) 0.034(2) -0.0146(15) -0.0076(16) -0.0027(15)
C5 0.0272(19) 0.0223(18) 0.032(2) -0.0109(15) -0.0045(16) -0.0100(15)
C6 0.0176(16) 0.0151(15) 0.0219(17) -0.0039(13) -0.0001(13) -0.0077(13)
C7 0.0160(15) 0.0128(14) 0.0134(14) -0.0016(11) -0.0027(12) -0.0041(12)
C8 0.0161(15) 0.0155(15) 0.0180(15) -0.0048(12) -0.0058(12) -0.0048(12)
C9 0.0204(17) 0.0162(15) 0.0222(17) -0.0036(13) -0.0052(13) -0.0076(13)
C10 0.0272(18) 0.0130(15) 0.0213(17) -0.0024(13) -0.0085(14) -0.0056(13)
C11 0.0247(18) 0.0141(15) 0.0201(17) -0.0008(12) -0.0100(14) -0.0046(13)
C12 0.0199(16) 0.0135(14) 0.0193(16) -0.0048(12) -0.0080(13) -0.0045(12)
C13 0.0134(15) 0.0188(15) 0.0132(14) -0.0027(12) -0.0026(11) -0.0053(12)
C14 0.0157(15) 0.0182(15) 0.0159(15) -0.0035(12) -0.0012(12) -0.0066(13)
C15 0.0136(15) 0.0123(14) 0.0149(15) -0.0035(11) -0.0047(11) -0.0014(11)
C16 0.0189(16) 0.0127(14) 0.0141(14) -0.0027(11) -0.0037(12) -0.0064(12)
C17 0.0167(15) 0.0134(14) 0.0132(14) -0.0024(11) -0.0017(12) -0.0052(12)
C18 0.0189(16) 0.0149(14) 0.0132(14) -0.0033(12) -0.0056(12) -0.0064(12)
C19 0.0202(16) 0.0145(15) 0.0185(16) -0.0029(12) -0.0020(13) -0.0078(13)
C20 0.0183(17) 0.0159(15) 0.0271(18) -0.0032(13) -0.0039(14) -0.0030(13)
C21 0.0186(17) 0.0255(18) 0.0224(17) -0.0082(14) -0.0021(13) -0.0093(14)
C22 0.0267(18) 0.0228(17) 0.0167(16) -0.0004(13) -0.0039(13) -0.0163(15)
C23 0.0272(18) 0.0145(15) 0.0219(17) -0.0005(13) -0.0096(14) -0.0078(14)
C24 0.0138(15) 0.0159(15) 0.0157(15) -0.0004(12) -0.0028(12) -0.0049(12)
C25 0.0181(17) 0.0222(17) 0.0183(16) -0.0033(13) -0.0025(13) -0.0033(14)
C26 0.0208(18) 0.0261(18) 0.0166(16) 0.0018(14) -0.0015(13) -0.0060(14)
C27 0.0205(18) 0.0228(18) 0.030(2) 0.0055(15) -0.0040(15) -0.0072(14)
C28 0.031(2) 0.0214(18) 0.0273(19) 0.0001(15) -0.0081(16) -0.0128(15)
C29 0.0270(19) 0.0205(17) 0.0175(16) -0.0007(13) -0.0030(14) -0.0095(14)
O1 0.0258(13) 0.0162(11) 0.0199(12) -0.0081(10) -0.0071(10) -0.0013(10)
P2 0.0157(4) 0.0233(4) 0.0150(4) -0.0056(3) -0.0036(3) -0.0057(3)
F1 0.0439(15) 0.0563(16) 0.0277(13) 0.0038(11) -0.0021(11) -0.0329(13)
F2 0.0231(11) 0.0385(13) 0.0360(13) -0.0193(10) -0.0095(10) 0.0039(10)
F3 0.0298(12) 0.0406(13) 0.0264(12) 0.0014(10) -0.0014(10) -0.0167(11)
F4 0.0390(13) 0.0278(12) 0.0349(13) -0.0153(10) -0.0134(11) 0.0010(10)
F5 0.0265(12) 0.0429(13) 0.0274(11) -0.0101(10) -0.0147(9) -0.0083(10)
F6 0.0253(11) 0.0354(12) 0.0244(11) -0.0113(9) -0.0136(9) -0.0020(9)

loop_
_atom_type_symbol
_atom_type_description
_atom_type_scat_dispersion_real
_atom_type_scat_dispersion_imag
_atom_type_scat_source
C C 0.0033 0.0016 'International Tables Vol C Tables 4.2.6.8 and 6.1.1.4'
H H 0.0000 0.0000 'International Tables Vol C Tables 4.2.6.8 and 6.1.1.4'
F F 0.0171 0.0103 'International Tables Vol C Tables 4.2.6.8 and 6.1.1.4'
P P 0.1023 0.0942 'International Tables Vol C Tables 4.2.6.8 and 6.1.1.4'
O O 0.0106 0.0060 'International Tables Vol C Tables 4.2.6.8 and 6.1.1.4'

loop_
_geom_angle_atom_site_label_1
_geom_angle_atom_site_label_2
_geom_angle_atom_site_label_3
_geom_angle
_geom_angle_site_symmetry_1
_geom_angle_site_symmetry_3
_geom_angle_publ_flag
C13 P1 C15 93.89(15) . . ?
C13 P1 C1 114.92(15) . . ?
C15 P1 C1 113.34(14) . . ?
C13 P1 C7 110.90(15) . . ?
C15 P1 C7 112.71(14) . . ?
C1 P1 C7 110.26(14) . . ?
C6 C1 C2 111.3(3) . . ?
C6 C1 P1 112.0(2) . . ?
C2 C1 P1 109.5(2) . . ?
C1 C2 C3 110.2(3) . . ?
C4 C3 C2 111.8(3) . . ?
C3 C4 C5 111.5(3) . . ?
C6 C5 C4 111.5(3) . . ?
C5 C6 C1 111.3(3) . . ?
C12 C7 C8 111.0(2) . . ?
C12 C7 P1 109.8(2) . . ?
C8 C7 P1 111.3(2) . . ?
C9 C8 C7 110.0(3) . . ?
C10 C9 C8 111.6(3) . . ?
C9 C10 C11 110.9(3) . . ?
C10 C11 C12 111.3(3) . . ?
C11 C12 C7 110.0(3) . . ?
C14 C13 P1 108.2(2) . . ?
C13 C14 C16 114.9(3) . . ?
C16 C15 P1 108.8(2) . . ?
C15 C16 C14 114.1(3) . . ?
C15 C16 C17 128.0(3) . . ?
C14 C16 C17 117.7(3) . . ?
O1 C17 C24 110.6(2) . . ?
O1 C17 C16 100.7(2) . . ?
C24 C17 C16 111.1(2) . . ?
O1 C17 C18 110.2(2) . . ?
C24 C17 C18 112.6(2) . . ?
C16 C17 C18 111.1(3) . . ?
C19 C18 C23 117.9(3) . . ?
C19 C18 C17 123.6(3) . . ?
C23 C18 C17 118.4(3) . . ?
C18 C19 C20 120.5(3) . . ?
C21 C20 C19 120.4(3) . . ?
C20 C21 C22 119.6(3) . . ?
C23 C22 C21 120.1(3) . . ?
C22 C23 C18 121.5(3) . . ?
C25 C24 C29 117.7(3) . . ?
C25 C24 C17 121.0(3) . . ?
C29 C24 C17 121.2(3) . . ?
C24 C25 C26 121.1(3) . . ?
C27 C26 C25 120.3(3) . . ?
C26 C27 C28 119.6(3) . . ?
C27 C28 C29 119.6(3) . . ?
C28 C29 C24 121.6(3) . . ?
F3 P2 F4 90.72(13) . . ?
F3 P2 F1 178.68(14) . . ?
F4 P2 F1 90.44(14) . . ?
F3 P2 F6 90.15(12) . . ?
F4 P2 F6 90.04(11) . . ?
F1 P2 F6 90.49(12) . . ?
F3 P2 F5 89.94(12) . . ?
F4 P2 F5 91.12(12) . . ?
F1 P2 F5 89.40(12) . . ?
F6 P2 F5 178.84(13) . . ?
F3 P2 F2 89.43(13) . . ?
F4 P2 F2 179.18(12) . . ?
F1 P2 F2 89.42(13) . . ?
F6 P2 F2 89.15(11) . . ?
F5 P2 F2 89.69(12) . . ?

loop_
_geom_bond_atom_site_label_1
_geom_bond_atom_site_label_2
_geom_bond_distance
_geom_bond_site_symmetry_2
_geom_bond_publ_flag
P1 C13 1.783(3) . ?
P1 C15 1.796(3) . ?
P1 C1 1.807(3) . ?
P1 C7 1.811(3) . ?
C1 C6 1.535(4) . ?
C1 C2 1.536(4) . ?
C2 C3 1.538(5) . ?
C3 C4 1.519(5) . ?
C4 C5 1.533(5) . ?
C5 C6 1.520(5) . ?
C7 C12 1.542(4) . ?
C7 C8 1.549(4) . ?
C8 C9 1.530(4) . ?
C9 C10 1.520(4) . ?
C10 C11 1.527(4) . ?
C11 C12 1.532(4) . ?
C13 C14 1.357(4) . ?
C14 C16 1.495(4) . ?
C15 C16 1.344(4) . ?
C16 C17 1.526(4) . ?
C17 O1 1.442(4) . ?
C17 C24 1.524(4) . ?
C17 C18 1.529(4) . ?
C18 C19 1.391(4) . ?
C18 C23 1.396(4) . ?
C19 C20 1.396(5) . ?
C20 C21 1.380(5) . ?
C21 C22 1.383(5) . ?
C22 C23 1.379(5) . ?
C24 C25 1.389(4) . ?
C24 C29 1.399(4) . ?
C25 C26 1.391(5) . ?
C26 C27 1.387(5) . ?
C27 C28 1.388(5) . ?
C28 C29 1.389(5) . ?
P2 F3 1.590(2) . ?
P2 F4 1.591(2) . ?
P2 F1 1.593(2) . ?
P2 F6 1.603(2) . ?
P2 F5 1.603(2) . ?
P2 F2 1.620(2) . ?

loop_
_cod_related_entry_id
_cod_related_entry_database
_cod_related_entry_code
1 ChemSpider 21145397
